data_7117436
loop_
_publ_author_name
'Yadav, Abhimanyu'
'Verma, Ajay'
'Patel, Saket'
'Kumar, Amit'
'Rathore, Vandana'
'Meenakshi, ?'
'Kumar, Shailesh'
'Kumar, Sangit'

_publ_section_title
;
 KO(t)Bu-mediated annulation of acetonitrile with aldehyde: synthesis of
 substituted dihydropyridin-2(1H)-ones, pyridin-2(1H)-ones, and
 thiopyridin-2(1H)-ones.
;
_journal_issue 58
_journal_name_full 'Chemical communications (Cambridge, England)'
_journal_page_first 11658
_journal_page_last 11661
_journal_paper_doi 10.1039/c5cc02964c
_journal_volume 51
_journal_year 2015
_chemical_formula_moiety 'C13  H12  N2  O1'
_chemical_formula_sum 'C13 H12 N2 O'
_chemical_formula_weight 212.25
_chemical_name_systematic
;
 ?
;
_space_group_IT_number 15
_symmetry_cell_setting monoclinic
_symmetry_Int_Tables_number 15
_symmetry_space_group_name_Hall '-C 2yc'
_symmetry_space_group_name_H-M 'C 1 2/c 1'
_atom_sites_solution_hydrogens geom
_audit_conform_dict_location ftp://ftp.iucr.org/pub/cif_core.dic
_audit_conform_dict_name cif_core.dic
_audit_conform_dict_version 2.4.3
_audit_creation_date 2014-09-09T23:39:21-00:00
_audit_creation_method 'WinGX routine CIF_UPDATE'
_audit_update_record
;
2014-12-10 deposited with the CCDC.
2015-06-04 downloaded from the CCDC.
;
_cell_angle_alpha 90
_cell_angle_beta 116.768(5)
_cell_angle_gamma 90
_cell_formula_units_Z 8
_cell_length_a 18.9282(17)
_cell_length_b 6.0959(5)
_cell_length_c 20.6755(19)
_cell_measurement_reflns_used 0
_cell_measurement_temperature 106(2)
_cell_measurement_theta_max 0
_cell_measurement_theta_min 0
_cell_measurement_wavelength 0.71073
_cell_volume 2130.0(3)
_computing_molecular_graphics 'Ortep for Windows (Farrugia, 2012)'
_computing_publication_material 'WinGX publication routines (Farrugia, 2012)'
_computing_structure_refinement 'SHELXL-2014 (Sheldrick, 2014)'
_diffrn_ambient_temperature 106(2)
_diffrn_measured_fraction_theta_full 0.998
_diffrn_measured_fraction_theta_max 0.998
_diffrn_radiation_probe x-ray
_diffrn_radiation_type MoK\a
_diffrn_radiation_wavelength 0.71073
_diffrn_reflns_av_R_equivalents 0.0245
_diffrn_reflns_Laue_measured_fraction_full 0.998
_diffrn_reflns_Laue_measured_fraction_max 0.998
_diffrn_reflns_limit_h_max 26
_diffrn_reflns_limit_h_min -26
_diffrn_reflns_limit_k_max 8
_diffrn_reflns_limit_k_min -8
_diffrn_reflns_limit_l_max 29
_diffrn_reflns_limit_l_min -13
_diffrn_reflns_number 6179
_diffrn_reflns_point_group_measured_fraction_full 0.998
_diffrn_reflns_point_group_measured_fraction_max 0.998
_diffrn_reflns_theta_full 25.242
_diffrn_reflns_theta_max 30.564
_diffrn_reflns_theta_min 3.553
_exptl_absorpt_coefficient_mu 0.086
_exptl_absorpt_correction_type none
_exptl_crystal_density_diffrn 1.324
_exptl_crystal_density_method 'not measured'
_exptl_crystal_description char
_exptl_crystal_F_000 896
_exptl_crystal_size_max 0
_exptl_crystal_size_mid 0
_exptl_crystal_size_min 0
_refine_diff_density_max 0.688
_refine_diff_density_min -0.27
_refine_diff_density_rms 0.06
_refine_ls_extinction_method none
_refine_ls_goodness_of_fit_ref 1.047
_refine_ls_hydrogen_treatment constr
_refine_ls_matrix_type full
_refine_ls_number_constraints 0
_refine_ls_number_parameters 146
_refine_ls_number_reflns 3261
_refine_ls_number_restraints 0
_refine_ls_restrained_S_all 1.047
_refine_ls_R_factor_all 0.0592
_refine_ls_R_factor_gt 0.0491
_refine_ls_shift/su_max 0.001
_refine_ls_shift/su_mean 0
_refine_ls_structure_factor_coef Fsqd
_refine_ls_weighting_details 'w=1/[\s^2^(Fo^2^)+(0.0705P)^2^+1.7791P] where P=(Fo^2^+2Fc^2^)/3'
_refine_ls_weighting_scheme calc
_refine_ls_wR_factor_gt 0.1289
_refine_ls_wR_factor_ref 0.1358
_reflns_number_gt 2734
_reflns_number_total 3261
_reflns_threshold_expression 'I > 2\s(I)'
_cod_data_source_file c5cc02964c3.cif
_cod_data_source_block AV-237
_cod_original_sg_symbol_H-M 'C 2/c'
_cod_database_code 7117436

loop_
_symmetry_equiv_pos_as_xyz
'x, y, z'
'-x, y, -z+1/2'
'x+1/2, y+1/2, z'
'-x+1/2, y+1/2, -z+1/2'
'-x, -y, -z'
'x, -y, z-1/2'
'-x+1/2, -y+1/2, -z'
'x+1/2, -y+1/2, z-1/2'

loop_
_atom_site_label
_atom_site_type_symbol
_atom_site_fract_x
_atom_site_fract_y
_atom_site_fract_z
_atom_site_U_iso_or_equiv
_atom_site_adp_type
_atom_site_occupancy
_atom_site_calc_flag
O1 O 1.00349(5) 0.31320(14) 0.07175(5) 0.01981(19) Uani 1 d
N1 N 0.93342(6) 0.62447(16) 0.02921(5) 0.0170(2) Uani 1 d
H1 H 0.9485 0.6291 -0.0053 0.02 Uiso 1 calc
N2 N 0.75268(6) 1.07509(18) 0.07344(6) 0.0222(2) Uani 1 d
C1 C 0.88346(6) 0.78957(18) 0.03037(6) 0.0151(2) Uani 1 d
C2 C 0.85183(6) 0.77937(18) 0.07727(6) 0.0157(2) Uani 1 d
C3 C 0.86233(7) 0.57797(19) 0.12429(6) 0.0169(2) Uani 1 d
H10 H 0.8185 0.4735 0.0959 0.02 Uiso 1 calc
C4 C 0.85913(7) 0.6260(2) 0.19505(6) 0.0180(2) Uani 1 d
C5 C 0.82528(7) 0.4714(2) 0.22175(6) 0.0214(2) Uani 1 d
H9 H 0.8027 0.3421 0.1946 0.026 Uiso 1 calc
C6 C 0.82413(8) 0.5038(2) 0.28772(7) 0.0238(3) Uani 1 d
H8 H 0.8006 0.3967 0.3053 0.029 Uiso 1 calc
C7 C 0.85706(7) 0.6912(2) 0.32809(7) 0.0235(3) Uani 1 d
H2 H 0.8564 0.7119 0.3733 0.028 Uiso 1 calc
C8 C 0.86676(7) 0.9612(2) -0.02592(7) 0.0202(2) Uani 1 d
H3 H 0.8344 1.0773 -0.0199 0.03 Uiso 1 calc
H5 H 0.8382 0.8955 -0.0741 0.03 Uiso 1 calc
H4 H 0.9167 1.0237 -0.0208 0.03 Uiso 1 calc
C9 C 0.89115(8) 0.8490(2) 0.30217(7) 0.0232(3) Uani 1 d
H7 H 0.9135 0.9782 0.3294 0.028 Uiso 1 calc
C10 C 0.89214(7) 0.8156(2) 0.23563(7) 0.0210(2) Uani 1 d
H6 H 0.9154 0.9227 0.2178 0.025 Uiso 1 calc
C11 C 0.94063(7) 0.46421(19) 0.13988(6) 0.0184(2) Uani 1 d
H11 H 0.9839 0.5409 0.1807 0.022 Uiso 1 calc
H12 H 0.9386 0.3121 0.1557 0.022 Uiso 1 calc
C12 C 0.96083(6) 0.45607(18) 0.07739(6) 0.0155(2) Uani 1 d
C13 C 0.79730(6) 0.94483(18) 0.07463(6) 0.0165(2) Uani 1 d

loop_
_atom_site_aniso_label
_atom_site_aniso_U_11
_atom_site_aniso_U_22
_atom_site_aniso_U_33
_atom_site_aniso_U_23
_atom_site_aniso_U_13
_atom_site_aniso_U_12
O1 0.0223(4) 0.0197(4) 0.0214(4) 0.0012(3) 0.0134(3) 0.0060(3)
N1 0.0192(4) 0.0201(5) 0.0156(4) 0.0019(4) 0.0112(4) 0.0048(4)
N2 0.0244(5) 0.0204(5) 0.0244(5) -0.0007(4) 0.0133(4) 0.0037(4)
C1 0.0146(4) 0.0161(5) 0.0147(5) -0.0004(4) 0.0067(4) 0.0012(4)
C2 0.0169(5) 0.0166(5) 0.0147(5) 0.0002(4) 0.0080(4) 0.0030(4)
C3 0.0182(5) 0.0175(5) 0.0170(5) -0.0013(4) 0.0098(4) 0.0000(4)
C4 0.0192(5) 0.0212(5) 0.0164(5) 0.0011(4) 0.0106(4) 0.0049(4)
C5 0.0246(5) 0.0216(6) 0.0196(5) -0.0017(4) 0.0113(4) 0.0005(4)
C6 0.0262(6) 0.0268(6) 0.0232(6) 0.0021(5) 0.0154(5) 0.0014(5)
C7 0.0269(6) 0.0294(6) 0.0172(5) -0.0004(5) 0.0127(5) 0.0061(5)
C8 0.0233(5) 0.0197(5) 0.0215(5) 0.0045(4) 0.0134(4) 0.0047(4)
C9 0.0254(6) 0.0232(6) 0.0198(5) -0.0041(4) 0.0090(5) 0.0017(5)
C10 0.0223(5) 0.0215(6) 0.0219(5) 0.0015(4) 0.0124(5) 0.0010(4)
C11 0.0224(5) 0.0190(5) 0.0184(5) 0.0030(4) 0.0131(4) 0.0048(4)
C12 0.0153(4) 0.0171(5) 0.0148(5) -0.0017(4) 0.0075(4) 0.0003(4)
C13 0.0183(5) 0.0171(5) 0.0156(5) -0.0006(4) 0.0090(4) -0.0002(4)

loop_
_atom_type_symbol
_atom_type_description
_atom_type_scat_dispersion_real
_atom_type_scat_dispersion_imag
_atom_type_scat_source
C C 0.0033 0.0016 'International Tables Vol C Tables 4.2.6.8 and 6.1.1.4'
H H 0 0 'International Tables Vol C Tables 4.2.6.8 and 6.1.1.4'
N N 0.0061 0.0033 'International Tables Vol C Tables 4.2.6.8 and 6.1.1.4'
O O 0.0106 0.006 'International Tables Vol C Tables 4.2.6.8 and 6.1.1.4'

loop_
_geom_angle_atom_site_label_1
_geom_angle_atom_site_label_2
_geom_angle_atom_site_label_3
_geom_angle
C12 N1 C1 124.92(9)
C12 N1 H1 117.5
C1 N1 H1 117.5
C2 C1 N1 120.29(10)
C2 C1 C8 125.91(10)
N1 C1 C8 113.71(9)
C1 C2 C13 119.14(10)
C1 C2 C3 121.52(10)
C13 C2 C3 118.60(9)
C4 C3 C2 114.15(9)
C4 C3 C11 109.79(9)
C2 C3 C11 109.55(9)
C4 C3 H10 107.7
C2 C3 H10 107.7
C11 C3 H10 107.7
C5 C4 C10 118.97(11)
C5 C4 C3 118.59(11)
C10 C4 C3 122.38(10)
C4 C5 C6 120.63(12)
C4 C5 H9 119.7
C6 C5 H9 119.7
C7 C6 C5 120.46(12)
C7 C6 H8 119.8
C5 C6 H8 119.8
C6 C7 C9 119.88(11)
C6 C7 H2 120.1
C9 C7 H2 120.1
C1 C8 H3 109.5
C1 C8 H5 109.5
H3 C8 H5 109.5
C1 C8 H4 109.5
H3 C8 H4 109.5
H5 C8 H4 109.5
C7 C9 C10 119.43(12)
C7 C9 H7 120.3
C10 C9 H7 120.3
C9 C10 C4 120.63(11)
C9 C10 H6 119.7
C4 C10 H6 119.7
C12 C11 C3 115.46(9)
C12 C11 H11 108.4
C3 C11 H11 108.4
C12 C11 H12 108.4
C3 C11 H12 108.4
H11 C11 H12 107.5
O1 C12 N1 121.04(10)
O1 C12 C11 122.50(10)
N1 C12 C11 116.33(9)
N2 C13 C2 178.34(12)

loop_
_geom_bond_atom_site_label_1
_geom_bond_atom_site_label_2
_geom_bond_distance
O1 C12 1.2285(13)
N1 C12 1.3601(15)
N1 C1 1.3886(14)
N1 H1 0.88
N2 C13 1.1514(15)
C1 C2 1.3510(15)
C1 C8 1.4890(16)
C2 C13 1.4265(15)
C2 C3 1.5225(16)
C3 C4 1.5196(15)
C3 C11 1.5333(15)
C3 H10 1
C4 C5 1.3861(17)
C4 C10 1.3996(17)
C5 C6 1.3880(16)
C5 H9 0.95
C6 C7 1.3863(19)
C6 H8 0.95
C7 C9 1.3930(19)
C7 H2 0.95
C8 H3 0.98
C8 H5 0.98
C8 H4 0.98
C9 C10 1.3992(17)
C9 H7 0.95
C10 H6 0.95
C11 C12 1.5042(15)
C11 H11 0.99
C11 H12 0.99

loop_
_geom_hbond_atom_site_label_D
_geom_hbond_atom_site_label_H
_geom_hbond_atom_site_label_A
_geom_hbond_distance_DH
_geom_hbond_distance_HA
_geom_hbond_distance_DA
_geom_hbond_angle_DHA
_geom_hbond_site_symmetry_A
C8 H4 O1 0.98 2.58 3.2670(16) 127.5 1_565
C8 H3 N2 0.98 2.61 3.4738(16) 147.8 7_675
N1 H1 O1 0.88 1.99 2.8588(12) 168.7 5_765
C8 H4 O1 0.98 2.58 3.2670(16) 127.5 1_565
C8 H3 N2 0.98 2.61 3.4738(16) 147.8 7_675
N1 H1 O1 0.88 1.99 2.8588(12) 168.7 5_765
N1 H1 O1 0.88 1.99 2.8588(12) 168.7 5_765
C8 H3 N2 0.98 2.61 3.4738(16) 147.8 7_675
C8 H4 O1 0.98 2.58 3.2670(16) 127.5 1_565
N1 H1 O1 0.88 1.99 2.8588(12) 168.7 5_765
C8 H3 N2 0.98 2.61 3.4738(16) 147.8 7_675
C8 H4 O1 0.98 2.58 3.2670(16) 127.5 1_565
N1 H1 O1 0.88 1.99 2.8588(12) 168.7 5_765
C8 H3 N2 0.98 2.61 3.4738(16) 147.8 7_675
C8 H4 O1 0.98 2.58 3.2670(16) 127.5 1_565

loop_
_geom_torsion_atom_site_label_1
_geom_torsion_atom_site_label_2
_geom_torsion_atom_site_label_3
_geom_torsion_atom_site_label_4
_geom_torsion
C12 N1 C1 C2 -6.80(17)
C12 N1 C1 C8 176.32(11)
N1 C1 C2 C13 -176.59(10)
C8 C1 C2 C13 -0.11(18)
N1 C1 C2 C3 -6.61(16)
C8 C1 C2 C3 169.87(11)
C1 C2 C3 C4 152.64(10)
C13 C2 C3 C4 -37.33(14)
C1 C2 C3 C11 29.06(14)
C13 C2 C3 C11 -160.91(10)
C2 C3 C4 C5 144.94(11)
C11 C3 C4 C5 -91.62(12)
C2 C3 C4 C10 -37.92(15)
C11 C3 C4 C10 85.53(13)
C10 C4 C5 C6 -0.06(18)
C3 C4 C5 C6 177.18(11)
C4 C5 C6 C7 -0.17(19)
C5 C6 C7 C9 0.39(19)
C6 C7 C9 C10 -0.38(19)
C7 C9 C10 C4 0.14(18)
C5 C4 C10 C9 0.07(18)
C3 C4 C10 C9 -177.06(11)
C4 C3 C11 C12 -165.74(10)
C2 C3 C11 C12 -39.64(13)
C1 N1 C12 O1 178.30(10)
C1 N1 C12 C11 -5.75(16)
C3 C11 C12 O1 -153.96(11)
C3 C11 C12 N1 30.15(14)
